data_4036390
loop_
_publ_author_name
'Ghorai, Manas K.'
'Halder, Sandipan'
'Das, Subhomoy'

_publ_section_title
;
 Domino Michael-Michael and Aldol-Aldol Reactions: Diastereoselective
 Synthesis of Functionalized Cyclohexanone Derivatives Containing
 Quaternary Carbon Center.
;
_journal_issue 19
_journal_name_full 'The Journal of organic chemistry'
_journal_page_first 9700
_journal_page_last 9712
_journal_paper_doi 10.1021/acs.joc.5b01768
_journal_volume 80
_journal_year 2015
_chemical_formula_sum 'C24 H24 O4'
_chemical_formula_weight 376.43
_space_group_IT_number 2
_space_group_name_Hall '-P 1'
_space_group_name_H-M_alt 'P -1'
_symmetry_cell_setting triclinic
_symmetry_space_group_name_H-M 'P -1'
_atom_sites_solution_hydrogens geom
_atom_sites_solution_primary direct
_atom_sites_solution_secondary difmap
_audit_creation_method SHELXL-97
_cell_angle_alpha 82.119(5)
_cell_angle_beta 86.351(5)
_cell_angle_gamma 83.885(5)
_cell_formula_units_Z 2
_cell_length_a 7.992(5)
_cell_length_b 9.923(5)
_cell_length_c 12.384(5)
_cell_measurement_temperature 100(2)
_cell_volume 966.1(9)
_computing_cell_refinement 'Bruker SAINT 6.45 ( Bruker, 2003)'
_computing_data_collection 'Bruker SMART 5.628 (Bruker, 2003)'
_computing_data_reduction 'Bruker SAINT 6.45 ( Bruker, 2003)'
_computing_molecular_graphics 'Diamond 2.1e'
_computing_structure_refinement 'SHELXL-97 (Sheldrick, 1997)'
_computing_structure_solution 'SIR 97'
_diffrn_ambient_temperature 100(2)
_diffrn_measured_fraction_theta_full 0.976
_diffrn_measured_fraction_theta_max 0.976
_diffrn_measurement_device_type 'Bruker Apex CCD area detector'
_diffrn_measurement_method /w-scans
_diffrn_radiation_monochromator graphite
_diffrn_radiation_source 'fine-focus sealed tube'
_diffrn_radiation_type MoK\a
_diffrn_radiation_wavelength 0.71073
_diffrn_reflns_av_R_equivalents 0.0343
_diffrn_reflns_av_sigmaI/netI 0.0732
_diffrn_reflns_limit_h_max 9
_diffrn_reflns_limit_h_min -9
_diffrn_reflns_limit_k_max 11
_diffrn_reflns_limit_k_min -12
_diffrn_reflns_limit_l_max 15
_diffrn_reflns_limit_l_min -14
_diffrn_reflns_number 5417
_diffrn_reflns_theta_full 26.00
_diffrn_reflns_theta_max 26.00
_diffrn_reflns_theta_min 2.49
_exptl_absorpt_coefficient_mu 0.087
_exptl_absorpt_correction_T_max 1.000
_exptl_absorpt_correction_T_min 0.594
_exptl_absorpt_correction_type empirical
_exptl_absorpt_process_details 'SADABAS 2.10 (Bruker 2003)'
_exptl_crystal_colour colorless
_exptl_crystal_density_diffrn 1.294
_exptl_crystal_density_method 'not measured'
_exptl_crystal_description prism
_exptl_crystal_F_000 400
_exptl_crystal_size_max 0.22
_exptl_crystal_size_mid 0.19
_exptl_crystal_size_min 0.15
_refine_diff_density_max 0.243
_refine_diff_density_min -0.271
_refine_diff_density_rms 0.064
_refine_ls_extinction_method none
_refine_ls_goodness_of_fit_ref 1.049
_refine_ls_hydrogen_treatment constr
_refine_ls_matrix_type full
_refine_ls_number_parameters 257
_refine_ls_number_reflns 3703
_refine_ls_number_restraints 0
_refine_ls_restrained_S_all 1.049
_refine_ls_R_factor_all 0.0895
_refine_ls_R_factor_gt 0.0604
_refine_ls_shift/su_max 0.004
_refine_ls_shift/su_mean 0.001
_refine_ls_structure_factor_coef Fsqd
_refine_ls_weighting_details 'calc w=1/[\s^2^(Fo^2^)+(0.0696P)^2^+0.3914P] where P=(Fo^2^+2Fc^2^)/3'
_refine_ls_weighting_scheme calc
_refine_ls_wR_factor_gt 0.1383
_refine_ls_wR_factor_ref 0.1673
_reflns_number_gt 2607
_reflns_number_total 3703
_reflns_threshold_expression >2sigma(I)
_cod_data_source_file jo5b01768_si_002.cif
_cod_data_source_block Compound16a
_cod_depositor_comments
;
The following automatic conversions were performed:

data item '_symmetry_cell_setting' value 'Triclinic' was changed to
'triclinic' in accordance with the
/home/saulius/struct/COD-crude-data/automatic-downloads/DataCite-retrospective/ACS/depositions/lib/dictionaries/cif_core.dic
dictionary named 'cif_core.dic' version 2.4.2 last updated on
2011-04-26.

Automatic conversion script
Id: cif_fix_values 6909 2019-04-08 15:41:33Z antanas 
;
_cod_original_sg_symbol_H-M P-1
_cod_database_code 4036390

loop_
_symmetry_equiv_pos_as_xyz
'x, y, z'
'-x, -y, -z'

loop_
_atom_site_label
_atom_site_type_symbol
_atom_site_fract_x
_atom_site_fract_y
_atom_site_fract_z
_atom_site_U_iso_or_equiv
_atom_site_adp_type
_atom_site_occupancy
_atom_site_symmetry_multiplicity
_atom_site_calc_flag
_atom_site_refinement_flags
O1 O 0.8448(2) 1.12420(18) 0.59730(14) 0.0225(4) Uani 1 1 d .
O2 O 1.0087(2) 0.77616(18) 0.60761(14) 0.0216(4) Uani 1 1 d .
H2 H 1.0412 0.8097 0.5467 0.032 Uiso 1 1 calc R
O3 O 0.7192(2) 0.80529(19) 0.72955(14) 0.0231(4) Uani 1 1 d .
H3 H 0.7804 0.7795 0.6791 0.035 Uiso 1 1 calc R
O4 O 0.9556(2) 0.8400(2) 1.03650(14) 0.0269(5) Uani 1 1 d .
C1 C 1.2254(3) 1.1992(3) 0.6039(2) 0.0196(6) Uani 1 1 d .
C2 C 1.3408(3) 1.2436(3) 0.5216(2) 0.0209(6) Uani 1 1 d .
H2A H 1.4166 1.1797 0.4913 0.025 Uiso 1 1 calc R
C3 C 1.3453(3) 1.3811(3) 0.4839(2) 0.0234(6) Uani 1 1 d .
H3A H 1.4214 1.4090 0.4273 0.028 Uiso 1 1 calc R
C4 C 1.2359(3) 1.4767(3) 0.5308(2) 0.0230(6) Uani 1 1 d .
H4 H 1.2369 1.5691 0.5050 0.028 Uiso 1 1 calc R
C5 C 1.1246(3) 1.4345(3) 0.6163(2) 0.0238(6) Uani 1 1 d .
H5 H 1.0528 1.4990 0.6489 0.029 Uiso 1 1 calc R
C6 C 1.1201(3) 1.2971(3) 0.6530(2) 0.0223(6) Uani 1 1 d .
H6 H 1.0462 1.2696 0.7110 0.027 Uiso 1 1 calc R
C7 C 1.2207(3) 1.0506(3) 0.6335(2) 0.0191(6) Uani 1 1 d .
H7 H 1.3241 0.9980 0.6308 0.023 Uiso 1 1 calc R
C8 C 1.0869(3) 0.9820(3) 0.66370(19) 0.0180(6) Uani 1 1 d .
C9 C 0.9096(3) 1.0480(3) 0.6723(2) 0.0190(6) Uani 1 1 d .
C10 C 0.8163(3) 1.0085(3) 0.7792(2) 0.0194(6) Uani 1 1 d .
H10A H 0.7005 1.0490 0.7759 0.023 Uiso 1 1 calc R
H10B H 0.8677 1.0439 0.8370 0.023 Uiso 1 1 calc R
C11 C 0.8191(3) 0.8517(3) 0.8058(2) 0.0185(6) Uani 1 1 d .
C12 C 1.0015(3) 0.7849(3) 0.7981(2) 0.0186(6) Uani 1 1 d .
H12A H 1.0621 0.8087 0.8571 0.022 Uiso 1 1 calc R
H12B H 0.9997 0.6864 0.8085 0.022 Uiso 1 1 calc R
C13 C 1.0980(3) 0.8269(3) 0.6894(2) 0.0181(5) Uani 1 1 d .
C14 C 1.2771(3) 0.7576(3) 0.6913(2) 0.0226(6) Uani 1 1 d .
H14A H 1.2744 0.6609 0.7113 0.034 Uiso 1 1 calc R
H14B H 1.3380 0.7933 0.7436 0.034 Uiso 1 1 calc R
H14C H 1.3319 0.7749 0.6202 0.034 Uiso 1 1 calc R
C15 C 0.7397(3) 0.8127(3) 0.9202(2) 0.0192(6) Uani 1 1 d .
C16 C 0.6153(3) 0.7319(3) 0.9351(2) 0.0200(6) Uani 1 1 d .
H16 H 0.5831 0.7021 0.8723 0.024 Uiso 1 1 calc R
C17 C 0.5208(3) 0.6827(3) 1.0363(2) 0.0196(6) Uani 1 1 d .
C18 C 0.5838(3) 0.6679(3) 1.1405(2) 0.0240(6) Uani 1 1 d .
H18 H 0.6941 0.6856 1.1483 0.029 Uiso 1 1 calc R
C19 C 0.6994(3) 0.9753(3) 1.0672(2) 0.0250(6) Uani 1 1 d .
H19A H 0.7457 0.9853 1.1350 0.038 Uiso 1 1 calc R
H19B H 0.5888 0.9455 1.0811 0.038 Uiso 1 1 calc R
H19C H 0.6925 1.0616 1.0211 0.038 Uiso 1 1 calc R
C20 C 0.8103(3) 0.8719(3) 1.0116(2) 0.0205(6) Uani 1 1 d .
C21 C 0.4839(4) 0.6273(3) 1.2324(2) 0.0285(7) Uani 1 1 d .
H21 H 0.5277 0.6178 1.3011 0.034 Uiso 1 1 calc R
C22 C 0.3196(3) 0.6007(3) 1.2226(2) 0.0267(6) Uani 1 1 d .
H22 H 0.2516 0.5764 1.2845 0.032 Uiso 1 1 calc R
C23 C 0.2572(3) 0.6106(3) 1.1198(2) 0.0258(6) Uani 1 1 d .
H23 H 0.1479 0.5902 1.1127 0.031 Uiso 1 1 calc R
C24 C 0.3556(3) 0.6503(3) 1.0280(2) 0.0234(6) Uani 1 1 d .
H24 H 0.3120 0.6558 0.9595 0.028 Uiso 1 1 calc R

loop_
_atom_site_aniso_label
_atom_site_aniso_U_11
_atom_site_aniso_U_22
_atom_site_aniso_U_33
_atom_site_aniso_U_23
_atom_site_aniso_U_13
_atom_site_aniso_U_12
O1 0.0233(10) 0.0226(10) 0.0209(10) 0.0007(8) -0.0024(8) -0.0028(8)
O2 0.0260(10) 0.0246(10) 0.0148(9) -0.0025(8) 0.0000(7) -0.0055(8)
O3 0.0220(10) 0.0313(11) 0.0172(10) -0.0054(8) 0.0008(7) -0.0071(8)
O4 0.0218(10) 0.0355(12) 0.0237(10) -0.0046(8) -0.0037(8) -0.0024(8)
C1 0.0166(13) 0.0222(14) 0.0208(13) -0.0030(11) -0.0028(10) -0.0037(11)
C2 0.0194(13) 0.0201(14) 0.0232(14) -0.0025(11) 0.0002(11) -0.0036(11)
C3 0.0210(13) 0.0262(15) 0.0229(14) 0.0004(11) -0.0001(11) -0.0069(11)
C4 0.0251(14) 0.0182(14) 0.0264(15) -0.0011(11) -0.0046(11) -0.0051(11)
C5 0.0205(13) 0.0222(15) 0.0297(15) -0.0071(12) -0.0011(11) -0.0025(11)
C6 0.0191(13) 0.0275(15) 0.0213(14) -0.0035(11) 0.0015(11) -0.0074(11)
C7 0.0212(13) 0.0190(14) 0.0176(13) -0.0054(10) -0.0010(10) -0.0006(11)
C8 0.0197(13) 0.0204(14) 0.0136(12) -0.0020(10) -0.0002(10) -0.0009(11)
C9 0.0210(13) 0.0185(14) 0.0192(13) -0.0041(11) -0.0024(11) -0.0063(11)
C10 0.0178(13) 0.0220(14) 0.0179(13) -0.0028(11) 0.0003(10) -0.0001(11)
C11 0.0184(13) 0.0222(14) 0.0158(13) -0.0028(10) -0.0028(10) -0.0045(11)
C12 0.0203(13) 0.0190(14) 0.0163(13) -0.0018(10) -0.0004(10) -0.0021(10)
C13 0.0197(12) 0.0183(14) 0.0167(13) -0.0027(10) -0.0023(10) -0.0032(10)
C14 0.0221(14) 0.0220(14) 0.0232(14) -0.0020(11) 0.0019(11) -0.0026(11)
C15 0.0206(13) 0.0193(14) 0.0168(13) -0.0011(10) -0.0008(10) 0.0011(11)
C16 0.0220(13) 0.0195(14) 0.0185(13) -0.0027(10) -0.0007(10) -0.0016(11)
C17 0.0197(13) 0.0179(14) 0.0201(13) 0.0005(10) 0.0000(10) -0.0010(11)
C18 0.0221(14) 0.0285(16) 0.0212(14) 0.0007(11) -0.0009(11) -0.0064(12)
C19 0.0276(14) 0.0280(16) 0.0211(14) -0.0068(11) -0.0025(11) -0.0051(12)
C20 0.0221(14) 0.0235(14) 0.0160(13) 0.0013(10) -0.0001(10) -0.0077(11)
C21 0.0331(16) 0.0305(16) 0.0204(14) 0.0042(12) -0.0039(12) -0.0040(13)
C22 0.0273(15) 0.0255(15) 0.0235(14) 0.0038(11) 0.0070(12) 0.0000(12)
C23 0.0214(14) 0.0237(15) 0.0303(16) 0.0048(12) 0.0005(12) -0.0046(11)
C24 0.0254(14) 0.0199(14) 0.0242(14) 0.0007(11) -0.0049(11) -0.0018(11)

loop_
_atom_type_symbol
_atom_type_description
_atom_type_scat_dispersion_real
_atom_type_scat_dispersion_imag
_atom_type_scat_source
C C 0.0033 0.0016 'International Tables Vol C Tables 4.2.6.8 and 6.1.1.4'
H H 0.0000 0.0000 'International Tables Vol C Tables 4.2.6.8 and 6.1.1.4'
O O 0.0106 0.0060 'International Tables Vol C Tables 4.2.6.8 and 6.1.1.4'

loop_
_geom_angle_atom_site_label_1
_geom_angle_atom_site_label_2
_geom_angle_atom_site_label_3
_geom_angle
C2 C1 C6 118.4(2)
C2 C1 C7 117.7(2)
C6 C1 C7 123.8(2)
C3 C2 C1 121.3(2)
C4 C3 C2 119.5(2)
C3 C4 C5 120.0(2)
C6 C5 C4 120.2(2)
C5 C6 C1 120.5(2)
C8 C7 C1 128.2(2)
C7 C8 C9 124.0(2)
C7 C8 C13 123.2(2)
C9 C8 C13 112.7(2)
O1 C9 C8 122.7(2)
O1 C9 C10 122.8(2)
C8 C9 C10 114.5(2)
C9 C10 C11 111.2(2)
O3 C11 C15 107.64(19)
O3 C11 C12 110.6(2)
C15 C11 C12 110.0(2)
O3 C11 C10 108.0(2)
C15 C11 C10 110.5(2)
C12 C11 C10 109.9(2)
C13 C12 C11 114.3(2)
O2 C13 C14 109.1(2)
O2 C13 C8 107.76(19)
C14 C13 C8 114.1(2)
O2 C13 C12 105.04(19)
C14 C13 C12 110.0(2)
C8 C13 C12 110.4(2)
C16 C15 C20 123.5(2)
C16 C15 C11 120.6(2)
C20 C15 C11 116.0(2)
C15 C16 C17 129.7(2)
C18 C17 C24 117.7(2)
C18 C17 C16 124.3(2)
C24 C17 C16 117.9(2)
C21 C18 C17 120.8(2)
O4 C20 C19 121.0(2)
O4 C20 C15 120.8(2)
C19 C20 C15 118.1(2)
C22 C21 C18 120.5(3)
C21 C22 C23 119.3(2)
C24 C23 C22 120.6(3)
C23 C24 C17 120.9(3)

loop_
_geom_bond_atom_site_label_1
_geom_bond_atom_site_label_2
_geom_bond_distance
O1 C9 1.220(3)
O2 C13 1.448(3)
O3 C11 1.427(3)
O4 C20 1.218(3)
C1 C2 1.388(4)
C1 C6 1.395(4)
C1 C7 1.474(4)
C2 C3 1.384(4)
C3 C4 1.382(4)
C4 C5 1.388(4)
C5 C6 1.380(4)
C7 C8 1.335(3)
C8 C9 1.500(4)
C8 C13 1.523(4)
C9 C10 1.502(3)
C10 C11 1.543(4)
C11 C15 1.532(3)
C11 C12 1.539(3)
C12 C13 1.537(3)
C13 C14 1.521(4)
C15 C16 1.331(4)
C15 C20 1.510(3)
C16 C17 1.473(3)
C17 C18 1.398(4)
C17 C24 1.405(4)
C18 C21 1.386(4)
C19 C20 1.495(4)
C21 C22 1.382(4)
C22 C23 1.384(4)
C23 C24 1.377(4)
